data_7701706
loop_
_publ_author_name
'Bidal, Yannick D.'
'Urbina-Blanco, C\'esar A'
'Poater, Albert'
'Cordes, David B.'
'Slawin, Alexandra M. Z.'
'Cavallo, Luigi'
'Cazin, Catherine S. J.'

_publ_section_title
;
 Electronic effects in mixed N-heterocyclic carbene/phosphite indenylidene
 ruthenium metathesis catalysts.
;
_journal_issue 30
_journal_name_full 'Dalton transactions (Cambridge, England : 2003)'
_journal_page_first 11326
_journal_page_last 11337
_journal_paper_doi 10.1039/c9dt01811e
_journal_volume 48
_journal_year 2019
_chemical_formula_moiety 'C57 H57 Cl2 N2 O6 P Ru'
_chemical_formula_sum 'C57 H57 Cl2 N2 O6 P Ru'
_chemical_formula_weight 1069.04
_space_group_crystal_system monoclinic
_space_group_IT_number 14
_space_group_name_Hall '-P 2yn'
_space_group_name_H-M_alt 'P 1 21/n 1'
_atom_sites_solution_hydrogens geom
_atom_sites_solution_primary direct
_atom_sites_solution_secondary difmap
_audit_creation_date 2019-05-24
_audit_creation_method 'by CrystalStructure 4.3'
_audit_update_record
;
2019-05-29 deposited with the CCDC.	2019-06-26 downloaded from the CCDC.
;
_cell_angle_alpha 90.0000
_cell_angle_beta 92.943(5)
_cell_angle_gamma 90.0000
_cell_formula_units_Z 4
_cell_length_a 10.600(3)
_cell_length_b 29.872(9)
_cell_length_c 16.619(5)
_cell_measurement_reflns_used 14012
_cell_measurement_temperature 93
_cell_measurement_theta_max 25.35
_cell_measurement_theta_min 1.83
_cell_volume 5255(3)
_computing_cell_refinement 'CrystalClear-SM Expert 2.0 rc13'
_computing_data_collection 'CrystalClear-SM Expert 2.0 rc13 (Rigaku, 2009)'
_computing_data_reduction 'CrystalClear-SM Expert 2.0 rc13'
_computing_molecular_graphics 'CrystalStructure 4.3'
_computing_publication_material 'CrystalStructure 4.3 (Rigaku, 2018)'
_computing_structure_refinement 'SHELXL Version 2018/3 (Sheldrick, 2008)'
_computing_structure_solution 'SIR2004 (Burla, et al., 2005)'
_diffrn_ambient_temperature 93
_diffrn_detector_area_resol_mean 29.257
_diffrn_measured_fraction_theta_full 0.999
_diffrn_measured_fraction_theta_max 0.996
_diffrn_measurement_device_type 'Rigaku Saturn70'
_diffrn_measurement_method \w
_diffrn_radiation_type 'Mo K\a'
_diffrn_radiation_wavelength 0.71075
_diffrn_reflns_av_R_equivalents 0.0893
_diffrn_reflns_av_unetI/netI 0.0594
_diffrn_reflns_Laue_measured_fraction_full 0.999
_diffrn_reflns_Laue_measured_fraction_max 0.996
_diffrn_reflns_limit_h_max 12
_diffrn_reflns_limit_h_min -11
_diffrn_reflns_limit_k_max 36
_diffrn_reflns_limit_k_min -30
_diffrn_reflns_limit_l_max 19
_diffrn_reflns_limit_l_min -19
_diffrn_reflns_number 53374
_diffrn_reflns_point_group_measured_fraction_full 0.999
_diffrn_reflns_point_group_measured_fraction_max 0.996
_diffrn_reflns_theta_full 25.242
_diffrn_reflns_theta_max 25.403
_diffrn_reflns_theta_min 2.228
_diffrn_standards_number 0
_exptl_absorpt_coefficient_mu 0.482
_exptl_absorpt_correction_T_max 0.990
_exptl_absorpt_correction_T_min 0.652
_exptl_absorpt_correction_type multi-scan
_exptl_absorpt_process_details 'REQAB (Rigaku, 1998)'
_exptl_crystal_colour orange
_exptl_crystal_density_diffrn 1.351
_exptl_crystal_density_method 'not measured'
_exptl_crystal_description prism
_exptl_crystal_F_000 2216.00
_exptl_crystal_recrystallization_method 'Re-crystallisation from solvent: Hexane'
_exptl_crystal_size_max 0.060
_exptl_crystal_size_mid 0.030
_exptl_crystal_size_min 0.020
_refine_diff_density_max 1.33
_refine_diff_density_min -1.01
_refine_ls_extinction_coef 0.0023(4)
_refine_ls_extinction_method SHELXL
_refine_ls_goodness_of_fit_ref 1.137
_refine_ls_hydrogen_treatment constr
_refine_ls_number_parameters 632
_refine_ls_number_reflns 9633
_refine_ls_number_restraints 0
_refine_ls_R_factor_all 0.0855
_refine_ls_R_factor_gt 0.0717
_refine_ls_shift/su_max 0.001
_refine_ls_structure_factor_coef Fsqd
_refine_ls_weighting_details 'w = 1/[\s^2^(Fo^2^)+(0.0949P)^2^+4.5768P] where P=(Fo^2^+2Fc^2^)/3'
_refine_ls_weighting_scheme calc
_refine_ls_wR_factor_gt 0.1835
_refine_ls_wR_factor_ref 0.1918
_reflns_Friedel_coverage 0.000
_reflns_number_gt 8168
_reflns_number_total 9633
_reflns_threshold_expression F^2^>2.0\s(F^2^)
_cod_data_source_file c9dt01811e2.cif
_cod_data_source_block 3b
_cod_original_sg_symbol_H-M P21/n
_cod_database_code 7701706

loop_
_space_group_symop_id
_space_group_symop_operation_xyz
1 +X,+Y,+Z
2 1/2-X,1/2+Y,1/2-Z
3 -X,-Y,-Z
4 -1/2+X,-1/2-Y,-1/2+Z

loop_
_atom_site_label
_atom_site_type_symbol
_atom_site_fract_x
_atom_site_fract_y
_atom_site_fract_z
_atom_site_U_iso_or_equiv
_atom_site_adp_type
_atom_site_occupancy
_atom_site_site_symmetry_order
_atom_site_calc_flag
_atom_site_refinement_flags_posn
_atom_site_refinement_flags_adp
Ru1 Ru 0.58814(4) 0.22469(2) 0.72978(2) 0.03965(16) Uani 1 1 d . .
Cl1 Cl 0.45721(11) 0.26373(4) 0.63229(6) 0.0443(3) Uani 1 1 d . .
Cl2 Cl 0.76300(12) 0.25952(4) 0.66744(7) 0.0494(3) Uani 1 1 d . .
P1 P 0.41477(12) 0.20815(4) 0.79322(7) 0.0411(3) Uani 1 1 d . .
O1 O 0.3449(3) 0.24936(10) 0.83433(18) 0.0450(7) Uani 1 1 d . .
O2 O 0.4359(3) 0.17612(10) 0.87009(18) 0.0455(7) Uani 1 1 d . .
O3 O 0.2917(3) 0.18789(10) 0.74565(18) 0.0429(7) Uani 1 1 d . .
O44 O 0.1001(3) 0.38336(11) 0.6563(2) 0.0583(9) Uani 1 1 d . .
O51 O 0.1010(4) 0.09147(12) 1.0632(2) 0.0681(11) Uani 1 1 d . .
O58 O 0.2444(3) 0.04906(11) 0.5263(2) 0.0547(9) Uani 1 1 d . .
N2 N 0.7461(4) 0.25403(13) 0.8737(2) 0.0457(9) Uani 1 1 d . .
N5 N 0.8083(4) 0.18734(13) 0.8429(2) 0.0511(10) Uani 1 1 d . .
C1 C 0.7172(5) 0.21818(14) 0.8267(3) 0.0420(10) Uani 1 1 d . .
C3 C 0.8646(5) 0.24906(19) 0.9232(3) 0.0645(15) Uani 1 1 d . .
H3A H 0.849706 0.251915 0.981324 0.077 Uiso 1 1 calc R U
H3B H 0.927869 0.271578 0.908412 0.077 Uiso 1 1 calc R U
C4 C 0.9059(5) 0.20297(18) 0.9032(3) 0.0594(14) Uani 1 1 d . .
H4A H 0.990310 0.203351 0.880238 0.071 Uiso 1 1 calc R U
H4B H 0.909108 0.183567 0.951512 0.071 Uiso 1 1 calc R U
C6 C 0.6654(5) 0.29172(15) 0.8907(3) 0.0443(11) Uani 1 1 d . .
C7 C 0.5798(5) 0.28731(17) 0.9519(3) 0.0520(12) Uani 1 1 d . .
C8 C 0.5101(5) 0.32450(19) 0.9710(3) 0.0606(14) Uani 1 1 d . .
H8 H 0.448147 0.321649 1.010040 0.073 Uiso 1 1 calc R U
C9 C 0.5272(5) 0.36572(18) 0.9355(3) 0.0591(14) Uani 1 1 d . .
C10 C 0.6169(5) 0.36997(16) 0.8803(3) 0.0537(13) Uani 1 1 d . .
H10 H 0.630045 0.398485 0.856791 0.064 Uiso 1 1 calc R U
C11 C 0.6910(5) 0.33352(16) 0.8567(3) 0.0495(12) Uani 1 1 d . .
C12 C 0.5710(6) 0.24505(19) 0.9994(3) 0.0642(15) Uani 1 1 d . .
H12A H 0.492295 0.245043 1.027896 0.077 Uiso 1 1 calc R U
H12B H 0.643109 0.243076 1.038527 0.077 Uiso 1 1 calc R U
H12C H 0.571689 0.219303 0.962857 0.077 Uiso 1 1 calc R U
C13 C 0.4508(6) 0.4060(2) 0.9585(5) 0.084(2) Uani 1 1 d . .
H13A H 0.399952 0.416496 0.911308 0.101 Uiso 1 1 calc R U
H13B H 0.507897 0.429879 0.977824 0.101 Uiso 1 1 calc R U
H13C H 0.394912 0.397631 1.001213 0.101 Uiso 1 1 calc R U
C14 C 0.8004(6) 0.34177(18) 0.8045(3) 0.0647(15) Uani 1 1 d . .
H14A H 0.876881 0.347417 0.838655 0.078 Uiso 1 1 calc R U
H14B H 0.782266 0.367849 0.770043 0.078 Uiso 1 1 calc R U
H14C H 0.813387 0.315423 0.770773 0.078 Uiso 1 1 calc R U
C15 C 0.8165(5) 0.14074(15) 0.8192(3) 0.0499(12) Uani 1 1 d . .
C16 C 0.8835(5) 0.12924(17) 0.7520(3) 0.0538(12) Uani 1 1 d . .
C17 C 0.8980(5) 0.08347(19) 0.7359(4) 0.0649(15) Uani 1 1 d . .
H17 H 0.939081 0.074504 0.689014 0.078 Uiso 1 1 calc R U
C18 C 0.8531(6) 0.05069(18) 0.7878(5) 0.0732(18) Uani 1 1 d . .
C19 C 0.7905(6) 0.06407(19) 0.8535(4) 0.0727(18) Uani 1 1 d . .
H19 H 0.758901 0.041829 0.887982 0.087 Uiso 1 1 calc R U
C20 C 0.7711(5) 0.10887(17) 0.8720(4) 0.0588(13) Uani 1 1 d . .
C21 C 0.9380(5) 0.16331(18) 0.6982(3) 0.0620(14) Uani 1 1 d . .
H21A H 0.990865 0.184165 0.730598 0.074 Uiso 1 1 calc R U
H21B H 0.869471 0.179856 0.669755 0.074 Uiso 1 1 calc R U
H21C H 0.989487 0.148320 0.658993 0.074 Uiso 1 1 calc R U
C22 C 0.8759(7) 0.00141(19) 0.7698(6) 0.105(3) Uani 1 1 d . .
H22A H 0.797167 -0.015355 0.774416 0.126 Uiso 1 1 calc R U
H22B H 0.940557 -0.010446 0.808320 0.126 Uiso 1 1 calc R U
H22C H 0.904765 -0.001661 0.714932 0.126 Uiso 1 1 calc R U
C23 C 0.7019(6) 0.1207(2) 0.9447(4) 0.0693(16) Uani 1 1 d . .
H23A H 0.762063 0.131390 0.987171 0.083 Uiso 1 1 calc R U
H23B H 0.657737 0.094261 0.963682 0.083 Uiso 1 1 calc R U
H23C H 0.640442 0.144390 0.930981 0.083 Uiso 1 1 calc R U
C24 C 0.5942(4) 0.16592(15) 0.6896(3) 0.0422(10) Uani 1 1 d . .
C25 C 0.5637(4) 0.12237(14) 0.7241(3) 0.0415(10) Uani 1 1 d . .
H25 H 0.541815 0.117793 0.778219 0.050 Uiso 1 1 calc R U
C26 C 0.5710(4) 0.08940(15) 0.6683(3) 0.0422(10) Uani 1 1 d . .
C27 C 0.6020(4) 0.11011(14) 0.5901(3) 0.0407(10) Uani 1 1 d . .
C28 C 0.6007(5) 0.09287(16) 0.5131(3) 0.0489(11) Uani 1 1 d . .
H28 H 0.584880 0.061956 0.503670 0.059 Uiso 1 1 calc R U
C29 C 0.6231(5) 0.12178(16) 0.4492(3) 0.0500(11) Uani 1 1 d . .
H29 H 0.625620 0.110191 0.396041 0.060 Uiso 1 1 calc R U
C30 C 0.6415(5) 0.16711(16) 0.4625(3) 0.0483(11) Uani 1 1 d . .
H30 H 0.657144 0.186208 0.418418 0.058 Uiso 1 1 calc R U
C31 C 0.6375(5) 0.18529(15) 0.5402(3) 0.0462(11) Uani 1 1 d . .
H31 H 0.648191 0.216504 0.549066 0.055 Uiso 1 1 calc R U
C32 C 0.6173(4) 0.15643(14) 0.6037(3) 0.0410(10) Uani 1 1 d . .
C33 C 0.5524(4) 0.04135(14) 0.6833(3) 0.0430(10) Uani 1 1 d . .
C34 C 0.4826(5) 0.02692(15) 0.7466(3) 0.0461(11) Uani 1 1 d . .
H34 H 0.446862 0.048480 0.780733 0.055 Uiso 1 1 calc R U
C35 C 0.4636(5) -0.01790(15) 0.7612(3) 0.0525(12) Uani 1 1 d . .
H35 H 0.414231 -0.026913 0.804479 0.063 Uiso 1 1 calc R U
C36 C 0.5167(5) -0.04987(15) 0.7128(3) 0.0521(12) Uani 1 1 d . .
H36 H 0.504619 -0.080807 0.723141 0.063 Uiso 1 1 calc R U
C37 C 0.5864(5) -0.03666(16) 0.6499(3) 0.0527(12) Uani 1 1 d . .
H37 H 0.622016 -0.058426 0.616144 0.063 Uiso 1 1 calc R U
C38 C 0.6051(5) 0.00881(16) 0.6355(3) 0.0532(12) Uani 1 1 d . .
H38 H 0.654729 0.017690 0.592229 0.064 Uiso 1 1 calc R U
C41 C 0.2789(5) 0.28269(14) 0.7878(3) 0.0410(10) Uani 1 1 d . .
C42 C 0.1594(5) 0.27444(15) 0.7547(3) 0.0469(11) Uani 1 1 d . .
H42 H 0.120838 0.246140 0.762117 0.056 Uiso 1 1 calc R U
C43 C 0.0952(5) 0.30761(16) 0.7102(3) 0.0481(11) Uani 1 1 d . .
H43 H 0.012899 0.302029 0.687084 0.058 Uiso 1 1 calc R U
C44 C 0.1522(5) 0.34876(15) 0.7000(3) 0.0477(11) Uani 1 1 d . .
C45 C 0.2717(5) 0.35694(15) 0.7372(3) 0.0472(11) Uani 1 1 d . .
H45 H 0.309240 0.385639 0.732481 0.057 Uiso 1 1 calc R U
C46 C 0.3354(5) 0.32387(15) 0.7805(3) 0.0456(11) Uani 1 1 d . .
H46 H 0.416890 0.329421 0.804968 0.055 Uiso 1 1 calc R U
C47 C -0.0170(6) 0.3753(2) 0.6138(3) 0.0718(17) Uani 1 1 d . .
H47A H -0.080149 0.366572 0.651959 0.086 Uiso 1 1 calc R U
H47B H -0.006982 0.351125 0.574794 0.086 Uiso 1 1 calc R U
H47C H -0.044897 0.402564 0.585413 0.086 Uiso 1 1 calc R U
C48 C 0.3420(5) 0.15711(15) 0.9168(3) 0.0474(11) Uani 1 1 d . .
C49 C 0.2681(5) 0.18247(16) 0.9637(3) 0.0460(11) Uani 1 1 d . .
H49 H 0.273619 0.214197 0.962219 0.055 Uiso 1 1 calc R U
C50 C 0.1844(5) 0.16160(16) 1.0138(3) 0.0496(11) Uani 1 1 d . .
H50 H 0.132689 0.178991 1.046769 0.060 Uiso 1 1 calc R U
C51 C 0.1773(5) 0.11550(17) 1.0150(3) 0.0509(12) Uani 1 1 d . .
C52 C 0.2521(5) 0.09034(17) 0.9668(3) 0.0572(13) Uani 1 1 d . .
H52 H 0.246102 0.058613 0.967489 0.069 Uiso 1 1 calc R U
C53 C 0.3344(5) 0.11064(15) 0.9182(3) 0.0511(12) Uani 1 1 d . .
H53 H 0.386402 0.093167 0.885490 0.061 Uiso 1 1 calc R U
C54 C 0.0298(6) 0.1157(2) 1.1190(4) 0.0759(18) Uani 1 1 d . .
H54A H -0.032485 0.134532 1.089530 0.091 Uiso 1 1 calc R U
H54B H 0.086703 0.134524 1.152673 0.091 Uiso 1 1 calc R U
H54C H -0.013834 0.094569 1.153164 0.091 Uiso 1 1 calc R U
C55 C 0.2821(4) 0.15255(14) 0.6905(3) 0.0416(10) Uani 1 1 d . .
C56 C 0.2357(4) 0.11231(15) 0.7166(3) 0.0449(10) Uani 1 1 d . .
H56 H 0.214554 0.108807 0.771117 0.054 Uiso 1 1 calc R U
C57 C 0.2197(4) 0.07669(15) 0.6626(3) 0.0450(11) Uani 1 1 d . .
H57 H 0.186616 0.048932 0.679838 0.054 Uiso 1 1 calc R U
C58 C 0.2526(4) 0.08229(15) 0.5837(3) 0.0435(10) Uani 1 1 d . .
C59 C 0.2964(5) 0.12327(15) 0.5583(3) 0.0440(10) Uani 1 1 d . .
H59 H 0.318225 0.127016 0.503989 0.053 Uiso 1 1 calc R U
C60 C 0.3086(4) 0.15897(15) 0.6116(3) 0.0431(10) Uani 1 1 d . .
H60 H 0.334987 0.187488 0.593542 0.052 Uiso 1 1 calc R U
C61 C 0.1974(6) 0.00691(16) 0.5520(4) 0.0661(15) Uani 1 1 d . .
H61A H 0.115095 0.011229 0.575196 0.079 Uiso 1 1 calc R U
H61B H 0.256759 -0.006036 0.592780 0.079 Uiso 1 1 calc R U
H61C H 0.188041 -0.013391 0.505781 0.079 Uiso 1 1 calc R U

loop_
_atom_site_aniso_label
_atom_site_aniso_U_11
_atom_site_aniso_U_22
_atom_site_aniso_U_33
_atom_site_aniso_U_23
_atom_site_aniso_U_13
_atom_site_aniso_U_12
Ru1 0.0449(3) 0.0328(2) 0.0411(2) 0.00046(13) 0.00033(16) -0.00142(14)
Cl1 0.0495(7) 0.0390(5) 0.0441(6) 0.0017(4) -0.0002(5) 0.0021(5)
Cl2 0.0510(8) 0.0455(6) 0.0512(6) 0.0055(5) 0.0002(5) -0.0081(5)
P1 0.0445(7) 0.0364(6) 0.0425(6) -0.0019(5) 0.0026(5) 0.0001(5)
O1 0.055(2) 0.0351(15) 0.0443(16) -0.0048(13) -0.0005(14) 0.0058(14)
O2 0.050(2) 0.0423(17) 0.0443(16) 0.0012(13) 0.0027(14) 0.0031(14)
O3 0.0422(19) 0.0383(16) 0.0481(17) -0.0076(13) 0.0029(13) -0.0014(13)
O44 0.065(2) 0.049(2) 0.059(2) -0.0019(15) -0.0064(17) 0.0158(17)
O51 0.081(3) 0.049(2) 0.077(2) 0.0056(18) 0.037(2) 0.0005(19)
O58 0.065(2) 0.0416(18) 0.058(2) -0.0126(15) 0.0043(17) -0.0078(16)
N2 0.047(2) 0.043(2) 0.046(2) -0.0026(16) -0.0019(17) -0.0003(18)
N5 0.054(3) 0.044(2) 0.054(2) -0.0008(17) -0.0111(19) -0.0002(19)
C1 0.046(3) 0.037(2) 0.043(2) 0.0023(18) 0.010(2) -0.003(2)
C3 0.062(4) 0.063(3) 0.066(3) -0.011(3) -0.027(3) 0.005(3)
C4 0.059(3) 0.059(3) 0.059(3) -0.002(2) -0.015(2) -0.004(3)
C6 0.045(3) 0.043(2) 0.044(2) -0.0058(19) -0.004(2) -0.001(2)
C7 0.051(3) 0.055(3) 0.049(3) -0.007(2) 0.002(2) -0.010(2)
C8 0.056(3) 0.070(4) 0.056(3) -0.018(3) -0.002(2) -0.009(3)
C9 0.050(3) 0.053(3) 0.073(3) -0.015(3) -0.009(3) -0.002(2)
C10 0.054(3) 0.040(3) 0.066(3) -0.003(2) -0.012(3) -0.007(2)
C11 0.058(3) 0.043(3) 0.046(2) -0.006(2) -0.002(2) -0.006(2)
C12 0.084(4) 0.069(4) 0.040(2) 0.000(2) 0.009(3) -0.018(3)
C13 0.066(4) 0.068(4) 0.116(5) -0.038(4) -0.013(4) 0.011(3)
C14 0.082(4) 0.047(3) 0.065(3) -0.006(2) 0.007(3) -0.015(3)
C15 0.042(3) 0.041(2) 0.066(3) -0.001(2) -0.006(2) 0.002(2)
C16 0.041(3) 0.050(3) 0.070(3) 0.000(2) -0.006(2) 0.000(2)
C17 0.046(3) 0.059(3) 0.090(4) -0.012(3) 0.004(3) 0.008(3)
C18 0.056(4) 0.042(3) 0.120(5) -0.001(3) -0.010(4) 0.003(3)
C19 0.057(4) 0.049(3) 0.111(5) 0.025(3) -0.008(3) 0.002(3)
C20 0.049(3) 0.049(3) 0.077(4) 0.013(3) -0.004(3) 0.003(2)
C21 0.056(3) 0.054(3) 0.076(4) -0.003(3) 0.002(3) 0.005(3)
C22 0.083(5) 0.039(3) 0.189(9) -0.007(4) -0.018(5) 0.010(3)
C23 0.064(4) 0.067(4) 0.076(4) 0.020(3) 0.006(3) 0.002(3)
C24 0.042(3) 0.043(2) 0.042(2) 0.0005(18) -0.0002(19) 0.002(2)
C25 0.045(3) 0.032(2) 0.047(2) 0.0019(17) 0.007(2) 0.0002(19)
C26 0.042(3) 0.040(2) 0.045(2) 0.0028(18) 0.0042(19) 0.002(2)
C27 0.042(3) 0.037(2) 0.043(2) 0.0001(17) 0.0007(19) 0.0004(19)
C28 0.054(3) 0.043(3) 0.049(3) -0.003(2) 0.001(2) 0.003(2)
C29 0.054(3) 0.052(3) 0.045(2) 0.000(2) 0.003(2) 0.007(2)
C30 0.050(3) 0.050(3) 0.046(2) 0.009(2) 0.010(2) 0.001(2)
C31 0.052(3) 0.039(2) 0.048(2) 0.0025(19) 0.005(2) -0.004(2)
C32 0.040(3) 0.037(2) 0.046(2) 0.0001(18) 0.0044(19) 0.0015(19)
C33 0.047(3) 0.034(2) 0.048(2) 0.0013(18) 0.000(2) 0.0004(19)
C34 0.050(3) 0.040(2) 0.050(2) -0.0014(19) 0.009(2) 0.002(2)
C35 0.064(3) 0.038(2) 0.057(3) 0.002(2) 0.009(2) -0.004(2)
C36 0.065(4) 0.034(2) 0.056(3) 0.001(2) 0.000(2) 0.000(2)
C37 0.072(4) 0.038(2) 0.049(3) -0.002(2) 0.010(2) 0.002(2)
C38 0.066(4) 0.040(2) 0.054(3) 0.000(2) 0.011(2) 0.004(2)
C41 0.046(3) 0.036(2) 0.042(2) -0.0067(17) 0.0039(19) 0.0039(19)
C42 0.048(3) 0.043(3) 0.050(3) -0.0105(19) 0.006(2) -0.001(2)
C43 0.043(3) 0.049(3) 0.053(3) -0.009(2) 0.003(2) 0.005(2)
C44 0.058(3) 0.043(2) 0.043(2) 0.0005(19) 0.002(2) 0.012(2)
C45 0.055(3) 0.038(2) 0.049(2) -0.0024(19) 0.007(2) -0.003(2)
C46 0.048(3) 0.040(2) 0.049(2) -0.0072(19) -0.001(2) 0.004(2)
C47 0.075(4) 0.082(4) 0.057(3) -0.003(3) -0.013(3) 0.020(3)
C48 0.053(3) 0.043(2) 0.046(2) 0.0026(19) 0.006(2) 0.003(2)
C49 0.049(3) 0.042(2) 0.048(2) 0.0022(19) 0.004(2) -0.002(2)
C50 0.057(3) 0.045(3) 0.048(2) 0.001(2) 0.003(2) 0.003(2)
C51 0.052(3) 0.054(3) 0.048(3) 0.004(2) 0.011(2) -0.001(2)
C52 0.072(4) 0.041(3) 0.059(3) 0.001(2) 0.012(3) 0.002(2)
C53 0.068(4) 0.040(2) 0.045(2) 0.0012(19) 0.007(2) 0.007(2)
C54 0.083(5) 0.064(4) 0.086(4) 0.020(3) 0.050(4) 0.011(3)
C55 0.038(3) 0.039(2) 0.047(2) -0.0062(18) -0.0009(19) 0.0034(19)
C56 0.046(3) 0.041(2) 0.048(2) -0.0013(19) 0.007(2) 0.003(2)
C57 0.043(3) 0.037(2) 0.054(3) 0.0031(19) 0.002(2) -0.002(2)
C58 0.039(3) 0.042(2) 0.050(2) -0.0056(19) 0.0035(19) 0.001(2)
C59 0.049(3) 0.042(2) 0.041(2) -0.0031(18) 0.0012(19) -0.002(2)
C60 0.046(3) 0.039(2) 0.043(2) 0.0040(18) -0.003(2) -0.002(2)
C61 0.079(4) 0.038(3) 0.084(4) -0.016(3) 0.026(3) -0.009(3)

loop_
_atom_type_symbol
_atom_type_description
_atom_type_scat_dispersion_real
_atom_type_scat_dispersion_imag
_atom_type_scat_source
C C 0.0033 0.0016
;
International Tables for Crystallography
(Vol. C, Tables 4.2.6.8 and 6.1.1.4)
;
H H 0.0000 0.0000
;
International Tables for Crystallography
(Vol. C, Table 6.1.1.4)
;
Cl Cl 0.1484 0.1585
;
International Tables for Crystallography
(Vol. C, Tables 4.2.6.8 and 6.1.1.4)
;
N N 0.0061 0.0033
;
International Tables for Crystallography
(Vol. C, Tables 4.2.6.8 and 6.1.1.4)
;
O O 0.0106 0.0060
;
International Tables for Crystallography
(Vol. C, Tables 4.2.6.8 and 6.1.1.4)
;
P P 0.1023 0.0942
;
International Tables for Crystallography
(Vol. C, Tables 4.2.6.8 and 6.1.1.4)
;
Ru Ru -1.2594 0.8363
;
International Tables for Crystallography
(Vol. C, Tables 4.2.6.8 and 6.1.1.4)
;

loop_
_geom_angle_atom_site_label_1
_geom_angle_atom_site_label_2
_geom_angle_atom_site_label_3
_geom_angle
C24 Ru1 C1 98.91(18)
C24 Ru1 P1 90.28(15)
C1 Ru1 P1 98.04(13)
C24 Ru1 Cl1 104.18(13)
C1 Ru1 Cl1 156.11(12)
P1 Ru1 Cl1 87.96(5)
C24 Ru1 Cl2 102.11(15)
C1 Ru1 Cl2 83.25(13)
P1 Ru1 Cl2 167.23(5)
Cl1 Ru1 Cl2 86.00(5)
O2 P1 O1 99.61(17)
O2 P1 O3 104.10(17)
O1 P1 O3 96.73(17)
O2 P1 Ru1 115.24(14)
O1 P1 Ru1 116.24(14)
O3 P1 Ru1 121.36(13)
C41 O1 P1 122.0(3)
C48 O2 P1 127.2(3)
C55 O3 P1 129.5(3)
C44 O44 C47 117.2(4)
C51 O51 C54 117.6(4)
C58 O58 C61 116.0(4)
C1 N2 C6 127.5(4)
C1 N2 C3 113.9(4)
C6 N2 C3 117.6(4)
C1 N5 C15 130.7(4)
C1 N5 C4 112.8(4)
C15 N5 C4 115.9(4)
N5 C1 N2 106.6(4)
N5 C1 Ru1 131.1(3)
N2 C1 Ru1 119.8(3)
N2 C3 C4 102.8(4)
N2 C3 H3A 111.2
C4 C3 H3A 111.2
N2 C3 H3B 111.2
C4 C3 H3B 111.2
H3A C3 H3B 109.1
N5 C4 C3 103.9(4)
N5 C4 H4A 111.0
C3 C4 H4A 111.0
N5 C4 H4B 111.0
C3 C4 H4B 111.0
H4A C4 H4B 109.0
C11 C6 C7 121.4(5)
C11 C6 N2 119.0(4)
C7 C6 N2 118.5(4)
C8 C7 C6 117.7(5)
C8 C7 C12 120.7(5)
C6 C7 C12 121.5(5)
C7 C8 C9 122.4(6)
C7 C8 H8 118.8
C9 C8 H8 118.8
C10 C9 C8 118.9(5)
C10 C9 C13 119.9(6)
C8 C9 C13 121.2(6)
C9 C10 C11 122.3(5)
C9 C10 H10 118.9
C11 C10 H10 118.9
C6 C11 C10 117.0(5)
C6 C11 C14 123.3(5)
C10 C11 C14 119.4(5)
C7 C12 H12A 109.5
C7 C12 H12B 109.5
H12A C12 H12B 109.5
C7 C12 H12C 109.5
H12A C12 H12C 109.5
H12B C12 H12C 109.5
C9 C13 H13A 109.5
C9 C13 H13B 109.5
H13A C13 H13B 109.5
C9 C13 H13C 109.5
H13A C13 H13C 109.5
H13B C13 H13C 109.5
C11 C14 H14A 109.5
C11 C14 H14B 109.5
H14A C14 H14B 109.5
C11 C14 H14C 109.5
H14A C14 H14C 109.5
H14B C14 H14C 109.5
C16 C15 C20 122.7(5)
C16 C15 N5 119.6(5)
C20 C15 N5 117.1(5)
C15 C16 C17 117.2(5)
C15 C16 C21 122.7(5)
C17 C16 C21 120.1(5)
C16 C17 C18 121.2(6)
C16 C17 H17 119.4
C18 C17 H17 119.4
C19 C18 C17 118.7(5)
C19 C18 C22 121.9(7)
C17 C18 C22 119.4(7)
C18 C19 C20 122.8(6)
C18 C19 H19 118.6
C20 C19 H19 118.6
C19 C20 C15 117.2(6)
C19 C20 C23 119.6(5)
C15 C20 C23 123.2(5)
C16 C21 H21A 109.5
C16 C21 H21B 109.5
H21A C21 H21B 109.5
C16 C21 H21C 109.5
H21A C21 H21C 109.5
H21B C21 H21C 109.5
C18 C22 H22A 109.5
C18 C22 H22B 109.5
H22A C22 H22B 109.5
C18 C22 H22C 109.5
H22A C22 H22C 109.5
H22B C22 H22C 109.5
C20 C23 H23A 109.5
C20 C23 H23B 109.5
H23A C23 H23B 109.5
C20 C23 H23C 109.5
H23A C23 H23C 109.5
H23B C23 H23C 109.5
C25 C24 C32 104.9(4)
C25 C24 Ru1 132.7(3)
C32 C24 Ru1 121.9(3)
C26 C25 C24 110.8(4)
C26 C25 H25 124.6
C24 C25 H25 124.6
C25 C26 C33 125.3(4)
C25 C26 C27 108.5(4)
C33 C26 C27 126.2(4)
C28 C27 C32 120.7(4)
C28 C27 C26 131.4(4)
C32 C27 C26 107.3(4)
C27 C28 C29 118.7(4)
C27 C28 H28 120.7
C29 C28 H28 120.7
C30 C29 C28 120.7(4)
C30 C29 H29 119.7
C28 C29 H29 119.7
C29 C30 C31 121.0(4)
C29 C30 H30 119.5
C31 C30 H30 119.5
C32 C31 C30 118.2(4)
C32 C31 H31 120.9
C30 C31 H31 120.9
C31 C32 C27 120.6(4)
C31 C32 C24 130.6(4)
C27 C32 C24 108.5(4)
C34 C33 C38 117.5(4)
C34 C33 C26 120.9(4)
C38 C33 C26 121.6(4)
C35 C34 C33 121.7(4)
C35 C34 H34 119.2
C33 C34 H34 119.2
C34 C35 C36 120.0(5)
C34 C35 H35 120.0
C36 C35 H35 120.0
C37 C36 C35 119.7(4)
C37 C36 H36 120.1
C35 C36 H36 120.1
C36 C37 C38 120.0(5)
C36 C37 H37 120.0
C38 C37 H37 120.0
C33 C38 C37 121.2(5)
C33 C38 H38 119.4
C37 C38 H38 119.4
C46 C41 C42 121.3(4)
C46 C41 O1 118.0(4)
C42 C41 O1 120.6(4)
C41 C42 C43 119.9(4)
C41 C42 H42 120.0
C43 C42 H42 120.0
C44 C43 C42 119.5(4)
C44 C43 H43 120.2
C42 C43 H43 120.2
O44 C44 C43 124.9(4)
O44 C44 C45 115.8(4)
C43 C44 C45 119.4(4)
C46 C45 C44 120.8(4)
C46 C45 H45 119.6
C44 C45 H45 119.6
C41 C46 C45 118.9(4)
C41 C46 H46 120.6
C45 C46 H46 120.6
O44 C47 H47A 109.5
O44 C47 H47B 109.5
H47A C47 H47B 109.5
O44 C47 H47C 109.5
H47A C47 H47C 109.5
H47B C47 H47C 109.5
C49 C48 C53 120.7(5)
C49 C48 O2 122.2(4)
C53 C48 O2 116.9(4)
C48 C49 C50 119.6(4)
C48 C49 H49 120.2
C50 C49 H49 120.2
C51 C50 C49 119.5(5)
C51 C50 H50 120.3
C49 C50 H50 120.3
O51 C51 C52 115.4(5)
O51 C51 C50 124.5(5)
C52 C51 C50 120.2(5)
C53 C52 C51 120.5(5)
C53 C52 H52 119.8
C51 C52 H52 119.8
C52 C53 C48 119.6(5)
C52 C53 H53 120.2
C48 C53 H53 120.2
O51 C54 H54A 109.5
O51 C54 H54B 109.5
H54A C54 H54B 109.5
O51 C54 H54C 109.5
H54A C54 H54C 109.5
H54B C54 H54C 109.5
C60 C55 C56 121.2(4)
C60 C55 O3 120.7(4)
C56 C55 O3 117.9(4)
C55 C56 C57 119.8(4)
C55 C56 H56 120.1
C57 C56 H56 120.1
C58 C57 C56 119.2(4)
C58 C57 H57 120.4
C56 C57 H57 120.4
O58 C58 C59 115.9(4)
O58 C58 C57 124.0(4)
C59 C58 C57 120.1(4)
C58 C59 C60 120.5(4)
C58 C59 H59 119.8
C60 C59 H59 119.8
C55 C60 C59 119.1(4)
C55 C60 H60 120.4
C59 C60 H60 120.4
O58 C61 H61A 109.5
O58 C61 H61B 109.5
H61A C61 H61B 109.5
O58 C61 H61C 109.5
H61A C61 H61C 109.5
H61B C61 H61C 109.5

loop_
_geom_bond_atom_site_label_1
_geom_bond_atom_site_label_2
_geom_bond_distance
Ru1 C24 1.881(4)
Ru1 C1 2.068(5)
Ru1 P1 2.2206(14)
Ru1 Cl1 2.3833(12)
Ru1 Cl2 2.4059(14)
P1 O2 1.603(3)
P1 O1 1.607(3)
P1 O3 1.608(3)
O1 C41 1.422(5)
O2 C48 1.413(6)
O3 C55 1.398(5)
O44 C44 1.363(5)
O44 C47 1.416(6)
O51 C51 1.371(6)
O51 C54 1.422(6)
O58 C58 1.377(5)
O58 C61 1.428(6)
N2 C1 1.352(6)
N2 C6 1.450(6)
N2 C3 1.473(6)
N5 C1 1.352(6)
N5 C15 1.451(6)
N5 C4 1.478(6)
C3 C4 1.488(8)
C3 H3A 0.9900
C3 H3B 0.9900
C4 H4A 0.9900
C4 H4B 0.9900
C6 C11 1.403(7)
C6 C7 1.404(7)
C7 C8 1.380(7)
C7 C12 1.494(7)
C8 C9 1.382(8)
C8 H8 0.9500
C9 C10 1.361(8)
C9 C13 1.509(8)
C10 C11 1.410(7)
C10 H10 0.9500
C11 C14 1.504(8)
C12 H12A 0.9800
C12 H12B 0.9800
C12 H12C 0.9800
C13 H13A 0.9800
C13 H13B 0.9800
C13 H13C 0.9800
C14 H14A 0.9800
C14 H14B 0.9800
C14 H14C 0.9800
C15 C16 1.396(7)
C15 C20 1.397(7)
C16 C17 1.403(7)
C16 C21 1.490(7)
C17 C18 1.404(9)
C17 H17 0.9500
C18 C19 1.366(9)
C18 C22 1.524(8)
C19 C20 1.391(8)
C19 H19 0.9500
C20 C23 1.487(8)
C21 H21A 0.9800
C21 H21B 0.9800
C21 H21C 0.9800
C22 H22A 0.9800
C22 H22B 0.9800
C22 H22C 0.9800
C23 H23A 0.9800
C23 H23B 0.9800
C23 H23C 0.9800
C24 C25 1.464(6)
C24 C32 1.489(6)
C25 C26 1.358(6)
C25 H25 0.9500
C26 C33 1.472(6)
C26 C27 1.490(6)
C27 C28 1.379(6)
C27 C32 1.410(6)
C28 C29 1.399(7)
C28 H28 0.9500
C29 C30 1.384(7)
C29 H29 0.9500
C30 C31 1.403(6)
C30 H30 0.9500
C31 C32 1.387(6)
C31 H31 0.9500
C33 C34 1.386(6)
C33 C38 1.391(6)
C34 C35 1.377(6)
C34 H34 0.9500
C35 C36 1.387(7)
C35 H35 0.9500
C36 C37 1.368(7)
C36 H36 0.9500
C37 C38 1.395(6)
C37 H37 0.9500
C38 H38 0.9500
C41 C46 1.376(6)
C41 C42 1.377(7)
C42 C43 1.393(7)
C42 H42 0.9500
C43 C44 1.384(7)
C43 H43 0.9500
C44 C45 1.403(7)
C45 C46 1.379(6)
C45 H45 0.9500
C46 H46 0.9500
C47 H47A 0.9800
C47 H47B 0.9800
C47 H47C 0.9800
C48 C49 1.362(7)
C48 C53 1.391(6)
C49 C50 1.395(7)
C49 H49 0.9500
C50 C51 1.379(7)
C50 H50 0.9500
C51 C52 1.378(7)
C52 C53 1.362(7)
C52 H52 0.9500
C53 H53 0.9500
C54 H54A 0.9800
C54 H54B 0.9800
C54 H54C 0.9800
C55 C60 1.369(6)
C55 C56 1.377(6)
C56 C57 1.397(6)
C56 H56 0.9500
C57 C58 1.384(6)
C57 H57 0.9500
C58 C59 1.383(6)
C59 C60 1.388(6)
C59 H59 0.9500
C60 H60 0.9500
C61 H61A 0.9800
C61 H61B 0.9800
C61 H61C 0.9800

loop_
_geom_torsion_atom_site_label_1
_geom_torsion_atom_site_label_2
_geom_torsion_atom_site_label_3
_geom_torsion_atom_site_label_4
_geom_torsion
O2 P1 O1 C41 -164.9(3)
O3 P1 O1 C41 -59.4(4)
Ru1 P1 O1 C41 70.6(3)
O1 P1 O2 C48 61.0(4)
O3 P1 O2 C48 -38.5(4)
Ru1 P1 O2 C48 -173.8(3)
O2 P1 O3 C55 -83.8(4)
O1 P1 O3 C55 174.5(4)
Ru1 P1 O3 C55 48.1(4)
C15 N5 C1 N2 170.2(5)
C4 N5 C1 N2 -1.0(6)
C15 N5 C1 Ru1 -28.3(8)
C4 N5 C1 Ru1 160.5(4)
C6 N2 C1 N5 -166.3(4)
C3 N2 C1 N5 2.1(6)
C6 N2 C1 Ru1 29.7(6)
C3 N2 C1 Ru1 -161.9(4)
C1 N2 C3 C4 -2.3(6)
C6 N2 C3 C4 167.3(4)
C1 N5 C4 C3 -0.4(6)
C15 N5 C4 C3 -173.0(5)
N2 C3 C4 N5 1.5(6)
C1 N2 C6 C11 -108.4(5)
C3 N2 C6 C11 83.5(6)
C1 N2 C6 C7 83.3(6)
C3 N2 C6 C7 -84.8(6)
C11 C6 C7 C8 7.6(7)
N2 C6 C7 C8 175.6(4)
C11 C6 C7 C12 -167.8(5)
N2 C6 C7 C12 0.2(7)
C6 C7 C8 C9 -3.7(7)
C12 C7 C8 C9 171.7(5)
C7 C8 C9 C10 -0.7(8)
C7 C8 C9 C13 -179.1(5)
C8 C9 C10 C11 1.5(7)
C13 C9 C10 C11 179.9(5)
C7 C6 C11 C10 -6.8(7)
N2 C6 C11 C10 -174.8(4)
C7 C6 C11 C14 166.5(5)
N2 C6 C11 C14 -1.4(7)
C9 C10 C11 C6 2.2(7)
C9 C10 C11 C14 -171.4(5)
C1 N5 C15 C16 96.4(7)
C4 N5 C15 C16 -92.6(6)
C1 N5 C15 C20 -92.4(6)
C4 N5 C15 C20 78.6(6)
C20 C15 C16 C17 3.7(8)
N5 C15 C16 C17 174.5(4)
C20 C15 C16 C21 -176.5(5)
N5 C15 C16 C21 -5.8(7)
C15 C16 C17 C18 -3.4(8)
C21 C16 C17 C18 176.8(5)
C16 C17 C18 C19 2.2(9)
C16 C17 C18 C22 -177.4(5)
C17 C18 C19 C20 -1.1(9)
C22 C18 C19 C20 178.5(6)
C18 C19 C20 C15 1.3(9)
C18 C19 C20 C23 180.0(6)
C16 C15 C20 C19 -2.6(8)
N5 C15 C20 C19 -173.6(5)
C16 C15 C20 C23 178.7(5)
N5 C15 C20 C23 7.7(7)
C1 Ru1 C24 C25 61.8(5)
P1 Ru1 C24 C25 -36.4(4)
Cl1 Ru1 C24 C25 -124.4(4)
Cl2 Ru1 C24 C25 146.8(4)
C1 Ru1 C24 C32 -127.7(4)
P1 Ru1 C24 C32 134.2(4)
Cl1 Ru1 C24 C32 46.2(4)
Cl2 Ru1 C24 C32 -42.7(4)
C32 C24 C25 C26 2.0(5)
Ru1 C24 C25 C26 173.7(4)
C24 C25 C26 C33 176.9(4)
C24 C25 C26 C27 -2.6(5)
C25 C26 C27 C28 -168.5(5)
C33 C26 C27 C28 11.9(8)
C25 C26 C27 C32 2.3(5)
C33 C26 C27 C32 -177.2(4)
C32 C27 C28 C29 4.1(7)
C26 C27 C28 C29 173.9(5)
C27 C28 C29 C30 -2.4(7)
C28 C29 C30 C31 -0.4(8)
C29 C30 C31 C32 1.5(7)
C30 C31 C32 C27 0.3(7)
C30 C31 C32 C24 -172.3(5)
C28 C27 C32 C31 -3.1(7)
C26 C27 C32 C31 -175.1(4)
C28 C27 C32 C24 171.0(4)
C26 C27 C32 C24 -1.0(5)
C25 C24 C32 C31 172.8(5)
Ru1 C24 C32 C31 0.0(7)
C25 C24 C32 C27 -0.5(5)
Ru1 C24 C32 C27 -173.3(3)
C25 C26 C33 C34 23.6(7)
C27 C26 C33 C34 -157.0(5)
C25 C26 C33 C38 -155.6(5)
C27 C26 C33 C38 23.8(7)
C38 C33 C34 C35 -1.1(7)
C26 C33 C34 C35 179.6(4)
C33 C34 C35 C36 1.0(8)
C34 C35 C36 C37 -0.8(8)
C35 C36 C37 C38 0.8(8)
C34 C33 C38 C37 1.1(7)
C26 C33 C38 C37 -179.7(5)
C36 C37 C38 C33 -1.0(8)
P1 O1 C41 C46 -104.4(4)
P1 O1 C41 C42 78.8(5)
C46 C41 C42 C43 2.4(7)
O1 C41 C42 C43 179.1(4)
C41 C42 C43 C44 -0.2(7)
C47 O44 C44 C43 -4.7(7)
C47 O44 C44 C45 176.2(4)
C42 C43 C44 O44 178.4(4)
C42 C43 C44 C45 -2.5(7)
O44 C44 C45 C46 -177.7(4)
C43 C44 C45 C46 3.1(7)
C42 C41 C46 C45 -1.8(7)
O1 C41 C46 C45 -178.5(4)
C44 C45 C46 C41 -1.0(7)
P1 O2 C48 C49 -67.4(5)
P1 O2 C48 C53 117.6(4)
C53 C48 C49 C50 0.2(7)
O2 C48 C49 C50 -174.6(4)
C48 C49 C50 C51 -0.2(7)
C54 O51 C51 C52 174.8(5)
C54 O51 C51 C50 -3.8(8)
C49 C50 C51 O51 178.3(5)
C49 C50 C51 C52 -0.2(8)
O51 C51 C52 C53 -178.0(5)
C50 C51 C52 C53 0.7(8)
C51 C52 C53 C48 -0.6(8)
C49 C48 C53 C52 0.2(8)
O2 C48 C53 C52 175.2(4)
P1 O3 C55 C60 -80.7(5)
P1 O3 C55 C56 104.4(5)
C60 C55 C56 C57 2.6(7)
O3 C55 C56 C57 177.4(4)
C55 C56 C57 C58 0.9(7)
C61 O58 C58 C59 -179.1(4)
C61 O58 C58 C57 0.7(7)
C56 C57 C58 O58 177.9(4)
C56 C57 C58 C59 -2.3(7)
O58 C58 C59 C60 -179.7(4)
C57 C58 C59 C60 0.5(7)
C56 C55 C60 C59 -4.4(7)
O3 C55 C60 C59 -179.1(4)
C58 C59 C60 C55 2.9(7)
